data_2238239
loop_
_publ_author_name
'Zhao, Puhan'
'Baughman, Russell G.'

_publ_section_title
;
 <i>O</i>,<i>O</i>-Dimethyl <i>O</i>-(4-sulfamoylphenyl) phosphorothioate
 (cythioate)
;
_journal_coeditor_code RZ5064
_journal_issue 7
_journal_name_full 'Acta Crystallographica Section E'
_journal_page_first o1042
_journal_paper_doi 10.1107/S1600536813014724
_journal_volume 69
_journal_year 2013
_chemical_formula_iupac 'C8 H12 N O5 P S2'
_chemical_formula_moiety 'C8 H12 N O5 P S2'
_chemical_formula_sum 'C8 H12 N O5 P S2'
_chemical_formula_weight 297.28
_chemical_name_common Cythioate
_chemical_name_systematic
;
<i>O</i>,<i>O</i>-Dimethyl <i>O</i>-(4-sulfamoylphenyl) phosphorothioate
;
_space_group_IT_number 11
_symmetry_cell_setting monoclinic
_symmetry_space_group_name_Hall '-P 2yb'
_symmetry_space_group_name_H-M 'P 1 21/m 1'
_atom_sites_solution_hydrogens geom
_atom_sites_solution_primary direct
_atom_sites_solution_secondary difmap
_audit_creation_method SHELXL-97
_cell_angle_alpha 90.00
_cell_angle_beta 105.067(3)
_cell_angle_gamma 90.00
_cell_formula_units_Z 2
_cell_length_a 6.6634(2)
_cell_length_b 8.5514(3)
_cell_length_c 11.8716(5)
_cell_measurement_reflns_used 100
_cell_measurement_temperature 295(2)
_cell_measurement_theta_max 20.72
_cell_measurement_theta_min 11.29
_cell_volume 653.21(4)
_computing_cell_refinement
;
XSCANS (Bruker, 1996)
;
_computing_data_collection
;
XSCANS (Bruker, 1996)
;
_computing_data_reduction 'XSCANS (Bruker, 1996)'
_computing_molecular_graphics 'SHELXTL/PC (Sheldrick, 2008)'
_computing_publication_material
;
SHELXTL/PC (Sheldrick, 2008) and SHELXL97 (Sheldrick, 2008)
;
_computing_structure_refinement 'SHELXL97 (Sheldrick, 2008)'
_computing_structure_solution 'SHELXS86 (Sheldrick, 2008)'
_diffrn_ambient_temperature 295(2)
_diffrn_measured_fraction_theta_full 0.996
_diffrn_measured_fraction_theta_max 0.996
_diffrn_measurement_device 'Bruker P4'
_diffrn_measurement_method \q/2\q
_diffrn_radiation_monochromator graphite
_diffrn_radiation_source 'normal-focus sealed tube'
_diffrn_radiation_type MoK\a
_diffrn_radiation_wavelength 0.71073
_diffrn_reflns_av_R_equivalents 0.0305
_diffrn_reflns_av_sigmaI/netI 0.0296
_diffrn_reflns_limit_h_max 8
_diffrn_reflns_limit_h_min -1
_diffrn_reflns_limit_k_max 11
_diffrn_reflns_limit_k_min -1
_diffrn_reflns_limit_l_max 15
_diffrn_reflns_limit_l_min -15
_diffrn_reflns_number 2229
_diffrn_reflns_theta_full 27.48
_diffrn_reflns_theta_max 27.48
_diffrn_reflns_theta_min 1.78
_diffrn_standards_decay_% 1.2
_diffrn_standards_interval_count 100
_diffrn_standards_number 3
_exptl_absorpt_coefficient_mu 0.538
_exptl_absorpt_correction_T_max 0.890
_exptl_absorpt_correction_T_min 0.745
_exptl_absorpt_correction_type integration
_exptl_absorpt_process_details '(<i>XSHELL</i>; Bruker, 1999)'
_exptl_crystal_colour colorless
_exptl_crystal_density_diffrn 1.511
_exptl_crystal_density_method 'not measured'
_exptl_crystal_description parallelepiped
_exptl_crystal_F_000 308
_exptl_crystal_size_max 0.50
_exptl_crystal_size_mid 0.38
_exptl_crystal_size_min 0.26
_refine_diff_density_max 0.380
_refine_diff_density_min -0.298
_refine_ls_extinction_coef 0.024(3)
_refine_ls_extinction_expression Fc^*^=kFc[1+0.001xFc^2^\l^3^/sin(2\q)]^-1/4^
_refine_ls_extinction_method 'SHELXL97 (Sheldrick, 2008)'
_refine_ls_goodness_of_fit_ref 1.207
_refine_ls_hydrogen_treatment constr
_refine_ls_matrix_type full
_refine_ls_number_parameters 89
_refine_ls_number_reflns 1591
_refine_ls_number_restraints 5
_refine_ls_restrained_S_all 1.230
_refine_ls_R_factor_all 0.0478
_refine_ls_R_factor_gt 0.0414
_refine_ls_shift/su_max 0.000
_refine_ls_shift/su_mean 0.000
_refine_ls_structure_factor_coef Fsqd
_refine_ls_weighting_details 'w=1/[\s^2^(Fo^2^)+(0.0241P)^2^+0.6341P] where P=(Fo^2^+2Fc^2^)/3'
_refine_ls_weighting_scheme calc
_refine_ls_wR_factor_gt 0.1090
_refine_ls_wR_factor_ref 0.1121
_reflns_number_gt 1421
_reflns_number_total 1591
_reflns_threshold_expression I>2\s(I)
_cod_data_source_file rz5064.cif
_cod_data_source_block I
_cod_original_sg_symbol_H-M 'P 21/m'
_cod_database_code 2238239
_cod_database_fobs_code 2238239

loop_
_symmetry_equiv_pos_as_xyz
'x, y, z'
'-x, y+1/2, -z'
'-x, -y, -z'
'x, -y-1/2, z'

loop_
_atom_site_type_symbol
_atom_site_label
_atom_site_fract_x
_atom_site_fract_y
_atom_site_fract_z
_atom_site_U_iso_or_equiv
_atom_site_adp_type
_atom_site_calc_flag
_atom_site_refinement_flags
_atom_site_occupancy
_atom_site_symmetry_multiplicity
S S1 -0.23323(18) 0.2500 1.05126(9) 0.0538(3) Uani d S 1 2
S S2 0.35491(5) 0.2500 0.47670(7) 0.0436(3) Uani d SD 1 2
P P1 -0.21467(14) 0.2500 0.89334(8) 0.0369(3) Uani d S 1 2
O O1 0.0232(4) 0.2500 0.8914(2) 0.0492(7) Uani d S 1 2
O O2 -0.3172(3) 0.1128(2) 0.81215(17) 0.0516(5) Uani d . 1 1
O O3 0.3035(3) 0.1053(3) 0.41556(17) 0.0604(6) Uani d . 1 1
N N1 0.60337(16) 0.2500 0.5300(2) 0.0517(8) Uani d SD 1 2
H H1 0.6458 0.1679 0.5711 0.078 Uiso d RD 1 1
C C1 0.0859(5) 0.2500 0.7865(3) 0.0394(8) Uani d S 1 2
C C2 0.1203(5) 0.1098(4) 0.7397(3) 0.0521(7) Uani d . 1 1
H H2 0.0929 0.0163 0.7727 0.063 Uiso d R 1 1
C C3 0.1974(4) 0.1100(4) 0.6413(3) 0.0498(7) Uani d . 1 1
H H3 0.2222 0.0160 0.6078 0.060 Uiso d R 1 1
C C4 0.2367(5) 0.2500 0.5937(3) 0.0376(7) Uani d S 1 2
C C5 -0.3293(6) -0.0430(4) 0.8543(3) 0.0646(9) Uani d . 1 1
H H5A -0.3981 -0.1095 0.7908 0.097 Uiso d R 1 1
H H5B -0.1916 -0.0817 0.8881 0.097 Uiso d R 1 1
H H5C -0.4061 -0.0423 0.9125 0.097 Uiso d R 1 1

loop_
_atom_site_aniso_label
_atom_site_aniso_U_11
_atom_site_aniso_U_22
_atom_site_aniso_U_33
_atom_site_aniso_U_12
_atom_site_aniso_U_13
_atom_site_aniso_U_23
S1 0.0682(7) 0.0611(7) 0.0411(5) 0.000 0.0304(5) 0.000
S2 0.0563(6) 0.0460(5) 0.0327(4) 0.000 0.0191(4) 0.000
P1 0.0415(5) 0.0381(5) 0.0349(4) 0.000 0.0167(4) 0.000
O1 0.0391(13) 0.077(2) 0.0339(13) 0.000 0.0138(10) 0.000
O2 0.0653(12) 0.0450(11) 0.0449(10) -0.0096(9) 0.0150(9) -0.0015(9)
O3 0.0803(14) 0.0615(14) 0.0433(10) -0.0078(12) 0.0233(10) -0.0151(10)
N1 0.056(2) 0.055(2) 0.0513(19) 0.000 0.0257(16) 0.000
C1 0.0340(17) 0.053(2) 0.0332(16) 0.000 0.0125(13) 0.000
C2 0.0647(17) 0.0463(16) 0.0550(16) 0.0077(14) 0.0330(14) 0.0131(13)
C3 0.0656(17) 0.0399(15) 0.0527(15) 0.0062(13) 0.0313(13) 0.0026(12)
C4 0.0394(17) 0.0416(19) 0.0329(16) 0.000 0.0118(13) 0.000
C5 0.091(2) 0.0439(17) 0.0617(19) -0.0109(17) 0.0243(17) -0.0017(15)

loop_
_atom_type_symbol
_atom_type_description
_atom_type_scat_dispersion_real
_atom_type_scat_dispersion_imag
_atom_type_scat_source
C C 0.0033 0.0016 'International Tables Vol C Tables 4.2.6.8 and 6.1.1.4'
H H 0.0000 0.0000 'International Tables Vol C Tables 4.2.6.8 and 6.1.1.4'
N N 0.0061 0.0033 'International Tables Vol C Tables 4.2.6.8 and 6.1.1.4'
O O 0.0106 0.0060 'International Tables Vol C Tables 4.2.6.8 and 6.1.1.4'
P P 0.1023 0.0942 'International Tables Vol C Tables 4.2.6.8 and 6.1.1.4'
S S 0.1246 0.1234 'International Tables Vol C Tables 4.2.6.8 and 6.1.1.4'

loop_
_geom_angle_atom_site_label_1
_geom_angle_atom_site_label_2
_geom_angle_atom_site_label_3
_geom_angle_site_symmetry_1
_geom_angle_site_symmetry_3
_geom_angle
O3 S2 O3 4_565 . 119.80(19)
O3 S2 N1 4_565 . 106.56(11)
O3 S2 N1 . . 106.56(11)
O3 S2 C4 4_565 . 107.59(10)
O3 S2 C4 . . 107.59(10)
N1 S2 C4 . . 108.30(16)
O2 P1 O2 4_565 . 97.65(16)
O2 P1 O1 4_565 . 105.61(10)
O2 P1 O1 . . 105.61(10)
O2 P1 S1 4_565 . 118.48(8)
O2 P1 S1 . . 118.48(8)
O1 P1 S1 . . 109.46(11)
C1 O1 P1 . . 122.5(2)
C5 O2 P1 . . 122.63(19)
S2 N1 H1 . . 112.0
C2 C1 C2 . 4_565 122.8(3)
C2 C1 O1 . . 118.57(16)
C2 C1 O1 4_565 . 118.57(16)
C1 C2 C3 . . 118.5(3)
C1 C2 H2 . . 120.7
C3 C2 H2 . . 120.7
C4 C3 C2 . . 119.7(3)
C4 C3 H3 . . 120.1
C2 C3 H3 . . 120.1
C3 C4 C3 . 4_565 120.7(3)
C3 C4 S2 . . 119.57(16)
C3 C4 S2 4_565 . 119.57(16)
O2 C5 H5A . . 109.5
O2 C5 H5B . . 109.4
H5A C5 H5B . . 109.5
O2 C5 H5C . . 109.5
H5A C5 H5C . . 109.5
H5B C5 H5C . . 109.4

loop_
_geom_bond_atom_site_label_1
_geom_bond_atom_site_label_2
_geom_bond_site_symmetry_2
_geom_bond_distance
S1 P1 . 1.9107(13)
S2 O3 4_565 1.431(2)
S2 O3 . 1.431(2)
S2 N1 . 1.6114(6)
S2 C4 . 1.766(3)
P1 O2 4_565 1.559(2)
P1 O2 . 1.559(2)
P1 O1 . 1.591(3)
O1 C1 . 1.413(4)
O2 C5 . 1.433(4)
N1 H1 . 0.8600
C1 C2 . 1.366(3)
C1 C2 4_565 1.366(3)
C2 C3 . 1.393(4)
C2 H2 . 0.9300
C3 C4 . 1.377(3)
C3 H3 . 0.9300
C4 C3 4_565 1.377(3)
C5 H5A . 0.9604
C5 H5B . 0.9599
C5 H5C . 0.9606

loop_
_geom_hbond_atom_site_label_D
_geom_hbond_atom_site_label_H
_geom_hbond_atom_site_label_A
_geom_hbond_site_symmetry_A
_geom_hbond_distance_DH
_geom_hbond_distance_HA
_geom_hbond_distance_DA
_geom_hbond_angle_DHA
_geom_hbond_publ_flag
N1 H1 O3 3_656 0.86 2.36 3.134(3) 150 y

loop_
_geom_torsion_atom_site_label_1
_geom_torsion_atom_site_label_2
_geom_torsion_atom_site_label_3
_geom_torsion_atom_site_label_4
_geom_torsion_site_symmetry_1
_geom_torsion_site_symmetry_4
_geom_torsion
O2 P1 O1 C1 4_565 . -51.40(8)
O2 P1 O1 C1 . . 51.40(8)
S1 P1 O1 C1 . . 180.0000(10)
O2 P1 O2 C5 4_565 . -160.9(2)
O1 P1 O2 C5 . . 90.5(3)
S1 P1 O2 C5 . . -32.6(3)
P1 O1 C1 C2 . . -91.7(3)
P1 O1 C1 C2 . 4_565 91.7(3)
C2 C1 C2 C3 4_565 . 1.2(6)
O1 C1 C2 C3 . . -175.2(3)
C1 C2 C3 C4 . . -0.1(5)
C2 C3 C4 C3 . 4_565 -1.1(6)
C2 C3 C4 S2 . . 174.7(2)
O3 S2 C4 C3 4_565 . 157.3(3)
O3 S2 C4 C3 . . 26.9(3)
N1 S2 C4 C3 . . -87.9(3)
O3 S2 C4 C3 4_565 4_565 -26.9(3)
O3 S2 C4 C3 . 4_565 -157.3(3)
N1 S2 C4 C3 . 4_565 87.9(3)
